data_4063929
loop_
_publ_author_name
'Tskhovrebov, Alexander G.'
'Luzyanin, Konstantin V.'
'Kuznetsov, Maxim L.'
'Sorokoumov, Viktor N.'
'Balova, Irina A.'
'Haukka, Matti'
'Kukushkin, Vadim Yu.'

_publ_section_title
;
 Substituent R-Dependent Regioselectivity Switch in Nucleophilic Addition
 ofN-Phenylbenzamidine to PdII- and PtII-Complexed Isonitrile RN\\tb C
 Giving Aminocarbene-Like Species
;
_journal_issue 4
_journal_name_full Organometallics
_journal_page_first 863
_journal_paper_doi 10.1021/om101041g
_journal_volume 30
_journal_year 2011
_chemical_formula_moiety 'C31 H29 Cl N4 Pd'
_chemical_formula_sum 'C31 H29 Cl N4 Pd'
_chemical_formula_weight 599.43
_chemical_name_systematic
; 
 ? 
;
_space_group_IT_number 2
_symmetry_cell_setting triclinic
_symmetry_space_group_name_Hall '-P 1'
_symmetry_space_group_name_H-M 'P -1'
_atom_sites_solution_hydrogens mixed
_atom_sites_solution_primary direct
_atom_sites_solution_secondary difmap
_audit_creation_method SHELXL-97
_cell_angle_alpha 79.648(2)
_cell_angle_beta 82.939(2)
_cell_angle_gamma 68.761(2)
_cell_formula_units_Z 2
_cell_length_a 9.3036(4)
_cell_length_b 11.6115(4)
_cell_length_c 13.8205(5)
_cell_measurement_reflns_used 56489
_cell_measurement_temperature 100(2)
_cell_measurement_theta_max 30.03
_cell_measurement_theta_min 1.00
_cell_volume 1366.22(9)
_computing_cell_refinement 'Denzo/Scalepack (Otwinowski & Minor, 1997)'
_computing_data_collection 'Collect (Bruker AXS BV, 1997-2008)'
_computing_data_reduction 'Denzo/Scalepack (Otwinowski & Minor, 1997)'
_computing_molecular_graphics 'Diamond v.3.1f (Brandenburg, 2008)'
_computing_publication_material 'SHELXL-97 (Sheldrick, 1997)'
_computing_structure_refinement 'SHELXL-97 (Sheldrick, 1997)'
_computing_structure_solution 'SIR97 (Altomare et al., 1997)'
_diffrn_ambient_temperature 100(2)
_diffrn_detector_area_resol_mean 9
_diffrn_measured_fraction_theta_full 0.997
_diffrn_measured_fraction_theta_max 0.997
_diffrn_measurement_device '95mm CCD camera on \k-goniostat'
_diffrn_measurement_device_type 'Nonius KappaCCD'
_diffrn_measurement_method '\f scans and \w scans with \k offset'
_diffrn_radiation_monochromator 'horizontally mounted graphite crystal'
_diffrn_radiation_source 'fine-focus sealed tube'
_diffrn_radiation_type MoK\a
_diffrn_radiation_wavelength 0.71073
_diffrn_reflns_av_R_equivalents 0.0467
_diffrn_reflns_av_sigmaI/netI 0.0420
_diffrn_reflns_limit_h_max 13
_diffrn_reflns_limit_h_min -13
_diffrn_reflns_limit_k_max 16
_diffrn_reflns_limit_k_min -16
_diffrn_reflns_limit_l_max 19
_diffrn_reflns_limit_l_min -19
_diffrn_reflns_number 32149
_diffrn_reflns_theta_full 30.02
_diffrn_reflns_theta_max 30.02
_diffrn_reflns_theta_min 2.24
_exptl_absorpt_coefficient_mu 0.804
_exptl_absorpt_correction_T_max 0.8243
_exptl_absorpt_correction_T_min 0.6955
_exptl_absorpt_correction_type multi-scan
_exptl_absorpt_process_details 'SORTAV (Blessing, 1995)'
_exptl_crystal_colour yellow
_exptl_crystal_density_diffrn 1.457
_exptl_crystal_density_method 'not measured'
_exptl_crystal_description block
_exptl_crystal_F_000 612
_exptl_crystal_size_max 0.49
_exptl_crystal_size_mid 0.34
_exptl_crystal_size_min 0.25
_refine_diff_density_max 1.155
_refine_diff_density_min -0.938
_refine_diff_density_rms 0.101
_refine_ls_extinction_method none
_refine_ls_goodness_of_fit_ref 1.056
_refine_ls_hydrogen_treatment mixed
_refine_ls_matrix_type full
_refine_ls_number_parameters 342
_refine_ls_number_reflns 7960
_refine_ls_number_restraints 0
_refine_ls_restrained_S_all 1.056
_refine_ls_R_factor_all 0.0437
_refine_ls_R_factor_gt 0.0313
_refine_ls_shift/su_max 0.001
_refine_ls_shift/su_mean 0.000
_refine_ls_structure_factor_coef Fsqd
_refine_ls_weighting_details 'calc w=1/[\s^2^(Fo^2^)+(0.0261P)^2^+0.9138P] where P=(Fo^2^+2Fc^2^)/3'
_refine_ls_weighting_scheme calc
_refine_ls_wR_factor_gt 0.0652
_refine_ls_wR_factor_ref 0.0698
_reflns_number_gt 6771
_reflns_number_total 7960
_reflns_threshold_expression >2sigma(I)
_cod_data_source_file om101041g_si_003.cif
_cod_data_source_block 10
_cod_original_cell_volume 1366.23(9)
_cod_database_code 4063929

loop_
_symmetry_equiv_pos_as_xyz
'x, y, z'
'-x, -y, -z'

loop_
_atom_site_label
_atom_site_type_symbol
_atom_site_fract_x
_atom_site_fract_y
_atom_site_fract_z
_atom_site_U_iso_or_equiv
_atom_site_adp_type
_atom_site_occupancy
_atom_site_symmetry_multiplicity
_atom_site_calc_flag
_atom_site_refinement_flags
Pd1 Pd 0.888986(16) 0.350120(12) 0.371597(10) 0.01493(4) Uani 1 1 d .
Cl1 Cl 1.06472(6) 0.46156(4) 0.34944(3) 0.02250(10) Uani 1 1 d .
N1 N 0.82629(18) 0.37863(14) 0.51204(12) 0.0169(3) Uani 1 1 d .
H1N H 0.858(3) 0.418(2) 0.5479(17) 0.022(6) Uiso 1 1 d .
N2 N 0.66008(18) 0.28125(14) 0.49842(11) 0.0177(3) Uani 1 1 d .
N3 N 0.69032(18) 0.19677(14) 0.35829(12) 0.0187(3) Uani 1 1 d .
N4 N 0.99161(18) 0.30465(15) 0.15596(12) 0.0189(3) Uani 1 1 d .
C1 C 0.7162(2) 0.33957(16) 0.55358(13) 0.0164(3) Uani 1 1 d .
C2 C 0.6522(2) 0.35301(16) 0.65642(13) 0.0169(3) Uani 1 1 d .
C3 C 0.7523(2) 0.30852(17) 0.73246(14) 0.0189(4) Uani 1 1 d .
H3A H 0.8608 0.2766 0.7179 0.023 Uiso 1 1 calc R
C4 C 0.6933(2) 0.31091(18) 0.82968(14) 0.0220(4) Uani 1 1 d .
H4 H 0.7614 0.2782 0.8817 0.026 Uiso 1 1 calc R
C5 C 0.5351(2) 0.36098(18) 0.85093(15) 0.0237(4) Uani 1 1 d .
H5 H 0.4950 0.3618 0.9175 0.028 Uiso 1 1 calc R
C6 C 0.4359(2) 0.40968(18) 0.77532(15) 0.0236(4) Uani 1 1 d .
H6 H 0.3279 0.4460 0.7900 0.028 Uiso 1 1 calc R
C7 C 0.4936(2) 0.40564(17) 0.67814(14) 0.0201(4) Uani 1 1 d .
H7 H 0.4250 0.4387 0.6263 0.024 Uiso 1 1 calc R
C8 C 0.5450(2) 0.22449(17) 0.53564(14) 0.0177(4) Uani 1 1 d .
C9 C 0.5845(2) 0.11421(19) 0.60050(17) 0.0290(5) Uani 1 1 d .
H9 H 0.6874 0.0743 0.6201 0.035 Uiso 1 1 calc R
C10 C 0.4722(3) 0.0625(2) 0.6367(2) 0.0414(6) Uani 1 1 d .
H10 H 0.4979 -0.0132 0.6816 0.050 Uiso 1 1 calc R
C11 C 0.3229(3) 0.1208(2) 0.60758(19) 0.0399(6) Uani 1 1 d .
H11 H 0.2459 0.0857 0.6334 0.048 Uiso 1 1 calc R
C12 C 0.2850(2) 0.2296(2) 0.54122(17) 0.0318(5) Uani 1 1 d .
H12 H 0.1824 0.2690 0.5210 0.038 Uiso 1 1 calc R
C13 C 0.3972(2) 0.28153(18) 0.50407(15) 0.0228(4) Uani 1 1 d .
H13 H 0.3724 0.3556 0.4574 0.027 Uiso 1 1 calc R
C14 C 0.7345(2) 0.26282(16) 0.40172(13) 0.0166(3) Uani 1 1 d .
C15 C 0.7451(2) 0.15884(17) 0.26648(14) 0.0175(4) Uani 1 1 d .
C16 C 0.6427(2) 0.20586(17) 0.19020(14) 0.0204(4) Uani 1 1 d .
C17 C 0.4860(2) 0.30169(19) 0.20736(17) 0.0290(5) Uani 1 1 d .
H17A H 0.4316 0.2696 0.2650 0.044 Uiso 1 1 calc R
H17B H 0.4264 0.3194 0.1493 0.044 Uiso 1 1 calc R
H17C H 0.4976 0.3786 0.2189 0.044 Uiso 1 1 calc R
C18 C 0.6904(3) 0.1596(2) 0.10069(15) 0.0263(4) Uani 1 1 d .
H18 H 0.6237 0.1913 0.0479 0.032 Uiso 1 1 calc R
C19 C 0.8333(3) 0.0682(2) 0.08774(16) 0.0296(5) Uani 1 1 d .
H19 H 0.8640 0.0377 0.0263 0.036 Uiso 1 1 calc R
C20 C 0.9312(2) 0.02133(19) 0.16382(16) 0.0254(4) Uani 1 1 d .
H20 H 1.0287 -0.0419 0.1543 0.030 Uiso 1 1 calc R
C21 C 0.8895(2) 0.06517(17) 0.25449(15) 0.0204(4) Uani 1 1 d .
C22 C 0.9956(2) 0.01183(19) 0.33803(17) 0.0268(4) Uani 1 1 d .
H22A H 1.0808 -0.0626 0.3211 0.040 Uiso 1 1 calc R
H22B H 0.9377 -0.0110 0.3980 0.040 Uiso 1 1 calc R
H22C H 1.0372 0.0744 0.3493 0.040 Uiso 1 1 calc R
C23 C 0.9449(2) 0.31806(17) 0.23556(14) 0.0179(4) Uani 1 1 d .
C24 C 1.0550(2) 0.28532(18) 0.06031(14) 0.0204(4) Uani 1 1 d .
C25 C 0.9686(2) 0.35960(18) -0.01851(15) 0.0229(4) Uani 1 1 d .
C26 C 0.8103(3) 0.45259(19) -0.00095(16) 0.0286(4) Uani 1 1 d .
H26A H 0.7670 0.4950 -0.0644 0.043 Uiso 1 1 calc R
H26B H 0.8169 0.5142 0.0367 0.043 Uiso 1 1 calc R
H26C H 0.7434 0.4093 0.0363 0.043 Uiso 1 1 calc R
C27 C 1.0371(3) 0.3420(2) -0.11272(16) 0.0325(5) Uani 1 1 d .
H27 H 0.9830 0.3909 -0.1686 0.039 Uiso 1 1 calc R
C28 C 1.1827(3) 0.2543(2) -0.12617(17) 0.0381(6) Uani 1 1 d .
H28 H 1.2271 0.2435 -0.1911 0.046 Uiso 1 1 calc R
C29 C 1.2641(3) 0.1823(2) -0.04638(18) 0.0352(5) Uani 1 1 d .
H29 H 1.3642 0.1230 -0.0572 0.042 Uiso 1 1 calc R
C30 C 1.2022(2) 0.1952(2) 0.04978(16) 0.0265(4) Uani 1 1 d .
C31 C 1.2870(3) 0.1143(2) 0.13695(19) 0.0353(5) Uani 1 1 d .
H31A H 1.2712 0.1643 0.1900 0.053 Uiso 1 1 calc R
H31B H 1.3976 0.0801 0.1179 0.053 Uiso 1 1 calc R
H31C H 1.2478 0.0457 0.1599 0.053 Uiso 1 1 calc R

loop_
_atom_site_aniso_label
_atom_site_aniso_U_11
_atom_site_aniso_U_22
_atom_site_aniso_U_33
_atom_site_aniso_U_23
_atom_site_aniso_U_13
_atom_site_aniso_U_12
Pd1 0.01682(7) 0.01641(7) 0.01353(7) -0.00302(5) -0.00031(5) -0.00790(5)
Cl1 0.0283(2) 0.0291(2) 0.0175(2) -0.00236(18) -0.00081(18) -0.0195(2)
N1 0.0191(8) 0.0200(7) 0.0152(7) -0.0061(6) 0.0003(6) -0.0101(6)
N2 0.0196(8) 0.0203(7) 0.0163(8) -0.0042(6) 0.0019(6) -0.0111(6)
N3 0.0199(8) 0.0202(7) 0.0182(8) -0.0048(6) 0.0011(6) -0.0096(6)
N4 0.0218(8) 0.0209(8) 0.0175(8) -0.0037(6) -0.0003(6) -0.0114(6)
C1 0.0164(8) 0.0143(8) 0.0174(9) -0.0022(7) -0.0018(7) -0.0039(7)
C2 0.0219(9) 0.0158(8) 0.0155(8) -0.0038(7) 0.0018(7) -0.0098(7)
C3 0.0196(9) 0.0196(9) 0.0195(9) -0.0031(7) 0.0000(7) -0.0094(7)
C4 0.0273(10) 0.0226(9) 0.0180(9) -0.0026(7) -0.0027(8) -0.0109(8)
C5 0.0293(10) 0.0244(9) 0.0172(9) -0.0035(8) 0.0055(8) -0.0111(8)
C6 0.0220(9) 0.0237(9) 0.0233(10) -0.0034(8) 0.0042(8) -0.0076(8)
C7 0.0218(9) 0.0187(9) 0.0193(9) -0.0026(7) -0.0016(7) -0.0064(7)
C8 0.0189(9) 0.0193(8) 0.0180(9) -0.0039(7) 0.0010(7) -0.0106(7)
C9 0.0265(11) 0.0249(10) 0.0361(12) 0.0086(9) -0.0119(9) -0.0125(8)
C10 0.0444(14) 0.0367(13) 0.0464(15) 0.0204(11) -0.0158(11) -0.0266(11)
C11 0.0361(13) 0.0503(15) 0.0410(14) 0.0126(12) -0.0068(11) -0.0320(12)
C12 0.0206(10) 0.0393(12) 0.0360(12) 0.0036(10) -0.0041(9) -0.0143(9)
C13 0.0213(9) 0.0216(9) 0.0244(10) 0.0012(8) -0.0022(8) -0.0080(8)
C14 0.0154(8) 0.0175(8) 0.0139(8) 0.0002(7) -0.0001(6) -0.0038(7)
C15 0.0206(9) 0.0182(8) 0.0183(9) -0.0046(7) 0.0002(7) -0.0118(7)
C16 0.0253(10) 0.0179(8) 0.0223(10) -0.0021(7) -0.0012(7) -0.0131(7)
C17 0.0290(11) 0.0220(10) 0.0359(12) -0.0032(9) -0.0114(9) -0.0063(8)
C18 0.0370(12) 0.0308(10) 0.0177(10) -0.0004(8) -0.0034(8) -0.0205(9)
C19 0.0409(12) 0.0356(11) 0.0221(10) -0.0124(9) 0.0097(9) -0.0246(10)
C20 0.0250(10) 0.0251(10) 0.0298(11) -0.0111(8) 0.0067(8) -0.0126(8)
C21 0.0215(9) 0.0201(9) 0.0235(10) -0.0054(7) 0.0009(7) -0.0117(7)
C22 0.0215(10) 0.0239(10) 0.0365(12) -0.0067(9) -0.0062(8) -0.0071(8)
C23 0.0189(9) 0.0179(8) 0.0192(9) -0.0014(7) -0.0030(7) -0.0091(7)
C24 0.0274(10) 0.0240(9) 0.0162(9) -0.0079(7) 0.0056(7) -0.0164(8)
C25 0.0316(11) 0.0255(10) 0.0195(10) -0.0035(8) 0.0001(8) -0.0196(8)
C26 0.0355(12) 0.0251(10) 0.0284(11) 0.0004(9) -0.0082(9) -0.0143(9)
C27 0.0511(14) 0.0441(13) 0.0173(10) -0.0051(9) 0.0022(9) -0.0355(12)
C28 0.0529(15) 0.0555(15) 0.0245(12) -0.0221(11) 0.0192(11) -0.0403(13)
C29 0.0340(12) 0.0392(12) 0.0402(14) -0.0216(11) 0.0164(10) -0.0206(10)
C30 0.0258(10) 0.0289(10) 0.0314(11) -0.0099(9) 0.0054(8) -0.0169(9)
C31 0.0251(11) 0.0336(12) 0.0473(14) -0.0039(10) -0.0023(10) -0.0114(9)

loop_
_atom_type_symbol
_atom_type_description
_atom_type_scat_dispersion_real
_atom_type_scat_dispersion_imag
_atom_type_scat_source
C C 0.0033 0.0016 'International Tables Vol C Tables 4.2.6.8 and 6.1.1.4'
H H 0.0000 0.0000 'International Tables Vol C Tables 4.2.6.8 and 6.1.1.4'
N N 0.0061 0.0033 'International Tables Vol C Tables 4.2.6.8 and 6.1.1.4'
Cl Cl 0.1484 0.1585 'International Tables Vol C Tables 4.2.6.8 and 6.1.1.4'
Pd Pd -0.9988 1.0072 'International Tables Vol C Tables 4.2.6.8 and 6.1.1.4'

loop_
_geom_angle_atom_site_label_1
_geom_angle_atom_site_label_2
_geom_angle_atom_site_label_3
_geom_angle
_geom_angle_publ_flag
C23 Pd1 C14 96.99(7) ?
C23 Pd1 N1 177.67(7) ?
C14 Pd1 N1 80.69(7) yes
C23 Pd1 Cl1 88.12(5) yes
C14 Pd1 Cl1 174.81(5) ?
N1 Pd1 Cl1 94.21(5) ?
C1 N1 Pd1 115.59(13) yes
C1 N1 H1N 115.0(15) ?
Pd1 N1 H1N 129.3(15) ?
C1 N2 C14 116.83(15) yes
C1 N2 C8 123.75(15) ?
C14 N2 C8 118.97(15) ?
C14 N3 C15 127.44(16) yes
C23 N4 C24 177.5(2) yes
N1 C1 N2 116.68(16) ?
N1 C1 C2 123.89(16) ?
N2 C1 C2 119.41(15) ?
C3 C2 C7 119.68(17) ?
C3 C2 C1 119.18(16) ?
C7 C2 C1 121.11(17) ?
C4 C3 C2 119.88(17) ?
C4 C3 H3A 120.1 ?
C2 C3 H3A 120.1 ?
C5 C4 C3 120.13(18) ?
C5 C4 H4 119.9 ?
C3 C4 H4 119.9 ?
C6 C5 C4 120.07(18) ?
C6 C5 H5 120.0 ?
C4 C5 H5 120.0 ?
C5 C6 C7 120.17(18) ?
C5 C6 H6 119.9 ?
C7 C6 H6 119.9 ?
C6 C7 C2 119.99(18) ?
C6 C7 H7 120.0 ?
C2 C7 H7 120.0 ?
C13 C8 C9 121.04(17) ?
C13 C8 N2 118.91(16) ?
C9 C8 N2 120.04(17) ?
C8 C9 C10 119.2(2) ?
C8 C9 H9 120.4 ?
C10 C9 H9 120.4 ?
C11 C10 C9 120.1(2) ?
C11 C10 H10 120.0 ?
C9 C10 H10 120.0 ?
C12 C11 C10 120.3(2) ?
C12 C11 H11 119.8 ?
C10 C11 H11 119.8 ?
C11 C12 C13 119.9(2) ?
C11 C12 H12 120.0 ?
C13 C12 H12 120.0 ?
C8 C13 C12 119.34(18) ?
C8 C13 H13 120.3 ?
C12 C13 H13 120.3 ?
N3 C14 N2 114.32(16) ?
N3 C14 Pd1 135.89(14) ?
N2 C14 Pd1 109.78(12) yes
N3 C15 C21 120.78(17) ?
N3 C15 C16 117.49(16) ?
C21 C15 C16 121.22(17) ?
C18 C16 C15 118.23(18) ?
C18 C16 C17 122.02(19) ?
C15 C16 C17 119.74(18) ?
C16 C17 H17A 109.5 ?
C16 C17 H17B 109.5 ?
H17A C17 H17B 109.5 ?
C16 C17 H17C 109.5 ?
H17A C17 H17C 109.5 ?
H17B C17 H17C 109.5 ?
C19 C18 C16 121.0(2) ?
C19 C18 H18 119.5 ?
C16 C18 H18 119.5 ?
C20 C19 C18 120.12(19) ?
C20 C19 H19 119.9 ?
C18 C19 H19 119.9 ?
C19 C20 C21 121.14(19) ?
C19 C20 H20 119.4 ?
C21 C20 H20 119.4 ?
C20 C21 C15 118.30(18) ?
C20 C21 C22 120.93(18) ?
C15 C21 C22 120.77(17) ?
C21 C22 H22A 109.5 ?
C21 C22 H22B 109.5 ?
H22A C22 H22B 109.5 ?
C21 C22 H22C 109.5 ?
H22A C22 H22C 109.5 ?
H22B C22 H22C 109.5 ?
N4 C23 Pd1 171.81(16) yes
C25 C24 C30 124.18(18) ?
C25 C24 N4 117.78(18) ?
C30 C24 N4 118.02(18) ?
C27 C25 C24 116.6(2) ?
C27 C25 C26 122.5(2) ?
C24 C25 C26 120.89(18) ?
C25 C26 H26A 109.5 ?
C25 C26 H26B 109.5 ?
H26A C26 H26B 109.5 ?
C25 C26 H26C 109.5 ?
H26A C26 H26C 109.5 ?
H26B C26 H26C 109.5 ?
C28 C27 C25 121.0(2) ?
C28 C27 H27 119.5 ?
C25 C27 H27 119.5 ?
C29 C28 C27 120.7(2) ?
C29 C28 H28 119.6 ?
C27 C28 H28 119.6 ?
C28 C29 C30 121.2(2) ?
C28 C29 H29 119.4 ?
C30 C29 H29 119.4 ?
C29 C30 C24 116.4(2) ?
C29 C30 C31 121.7(2) ?
C24 C30 C31 121.95(19) ?
C30 C31 H31A 109.5 ?
C30 C31 H31B 109.5 ?
H31A C31 H31B 109.5 ?
C30 C31 H31C 109.5 ?
H31A C31 H31C 109.5 ?
H31B C31 H31C 109.5 ?

loop_
_geom_bond_atom_site_label_1
_geom_bond_atom_site_label_2
_geom_bond_distance
_geom_bond_publ_flag
Pd1 C23 1.9531(19) yes
Pd1 C14 2.0056(18) yes
Pd1 N1 2.0075(16) yes
Pd1 Cl1 2.3892(5) yes
N1 C1 1.297(2) yes
N1 H1N 0.87(2) ?
N2 C1 1.361(2) yes
N2 C14 1.442(2) yes
N2 C8 1.449(2) yes
N3 C14 1.254(2) yes
N3 C15 1.394(2) yes
N4 C23 1.148(2) yes
N4 C24 1.402(2) yes
C1 C2 1.484(2) yes
C2 C3 1.391(3) ?
C2 C7 1.395(3) ?
C3 C4 1.389(3) ?
C3 H3A 0.9500 ?
C4 C5 1.387(3) ?
C4 H4 0.9500 ?
C5 C6 1.382(3) ?
C5 H5 0.9500 ?
C6 C7 1.386(3) ?
C6 H6 0.9500 ?
C7 H7 0.9500 ?
C8 C13 1.380(3) ?
C8 C9 1.381(3) ?
C9 C10 1.386(3) ?
C9 H9 0.9500 ?
C10 C11 1.381(3) ?
C10 H10 0.9500 ?
C11 C12 1.379(3) ?
C11 H11 0.9500 ?
C12 C13 1.389(3) ?
C12 H12 0.9500 ?
C13 H13 0.9500 ?
C15 C21 1.402(3) ?
C15 C16 1.407(3) ?
C16 C18 1.395(3) ?
C16 C17 1.502(3) ?
C17 H17A 0.9800 ?
C17 H17B 0.9800 ?
C17 H17C 0.9800 ?
C18 C19 1.383(3) ?
C18 H18 0.9500 ?
C19 C20 1.379(3) ?
C19 H19 0.9500 ?
C20 C21 1.395(3) ?
C20 H20 0.9500 ?
C21 C22 1.507(3) ?
C22 H22A 0.9800 ?
C22 H22B 0.9800 ?
C22 H22C 0.9800 ?
C24 C25 1.397(3) ?
C24 C30 1.399(3) ?
C25 C27 1.393(3) ?
C25 C26 1.500(3) ?
C26 H26A 0.9800 ?
C26 H26B 0.9800 ?
C26 H26C 0.9800 ?
C27 C28 1.383(4) ?
C27 H27 0.9500 ?
C28 C29 1.380(4) ?
C28 H28 0.9500 ?
C29 C30 1.393(3) ?
C29 H29 0.9500 ?
C30 C31 1.499(3) ?
C31 H31A 0.9800 ?
C31 H31B 0.9800 ?
C31 H31C 0.9800 ?

loop_
_geom_hbond_atom_site_label_D
_geom_hbond_atom_site_label_H
_geom_hbond_atom_site_label_A
_geom_hbond_distance_DH
_geom_hbond_distance_HA
_geom_hbond_distance_DA
_geom_hbond_angle_DHA
_geom_hbond_site_symmetry_A
_geom_hbond_publ_flag
N1 H1N Cl1 0.87(2) 2.49(2) 3.3547(17) 177(2) 2_766 yes
